data_7019537
loop_
_publ_author_name
'B\'eziau, Antoine'
'Baudron, St\'ephane A'
'Hosseini, Mir Wais'

_publ_section_title
;
 Heterometallic coordination polymers incorporating dipyrrin based
 heteroleptic copper and cobalt complexes: to Ag-\p or not?
;
_journal_issue 24
_journal_name_full 'Dalton transactions (Cambridge, England : 2003)'
_journal_page_first 7227
_journal_page_last 7234
_journal_paper_doi 10.1039/c2dt30549f
_journal_volume 41
_journal_year 2012
_chemical_formula_moiety 'C43 H32 Ag Co N9 O2, C6 H6, C F3 O3 S'
_chemical_formula_sum 'C50 H38 Ag Co F3 N9 O5 S'
_chemical_formula_weight 1100.75
_chemical_name_systematic
;
?
;
_space_group_IT_number 14
_symmetry_cell_setting monoclinic
_symmetry_space_group_name_Hall '-P 2ybc'
_symmetry_space_group_name_H-M 'P 1 21/c 1'
_atom_sites_solution_hydrogens geom
_atom_sites_solution_primary direct
_atom_sites_solution_secondary difmap
_audit_creation_method SHELXL-97
_cell_angle_alpha 90.00
_cell_angle_beta 98.821(2)
_cell_angle_gamma 90.00
_cell_formula_units_Z 4
_cell_length_a 13.4689(7)
_cell_length_b 24.9231(14)
_cell_length_c 15.5837(9)
_cell_measurement_reflns_used 9946
_cell_measurement_temperature 173(2)
_cell_measurement_theta_max 27.51
_cell_measurement_theta_min 2.48
_cell_volume 5169.4(5)
_computing_cell_refinement 'Bruker SAINT'
_computing_data_collection 'Bruker APEX2'
_computing_data_reduction 'Bruker SAINT'
_computing_molecular_graphics 'Bruker SHELXTL'
_computing_publication_material 'Bruker SHELXTL'
_computing_structure_refinement 'SHELXL-97 (Sheldrick, 2008)'
_computing_structure_solution 'SHELXS-97 (Sheldrick, 2008)'
_diffrn_ambient_temperature 173(2)
_diffrn_measured_fraction_theta_full 0.985
_diffrn_measured_fraction_theta_max 0.985
_diffrn_measurement_device_type 'Bruker APEX-II CCD'
_diffrn_measurement_method '\f and \w scans'
_diffrn_radiation_monochromator graphite
_diffrn_radiation_source 'fine-focus sealed tube'
_diffrn_radiation_type MoK\a
_diffrn_radiation_wavelength 0.71073
_diffrn_reflns_av_R_equivalents 0.0360
_diffrn_reflns_av_sigmaI/netI 0.0385
_diffrn_reflns_limit_h_max 17
_diffrn_reflns_limit_h_min -12
_diffrn_reflns_limit_k_max 32
_diffrn_reflns_limit_k_min -30
_diffrn_reflns_limit_l_max 19
_diffrn_reflns_limit_l_min -20
_diffrn_reflns_number 41850
_diffrn_reflns_theta_full 27.58
_diffrn_reflns_theta_max 27.58
_diffrn_reflns_theta_min 1.53
_exptl_absorpt_coefficient_mu 0.804
_exptl_absorpt_correction_T_max 0.9385
_exptl_absorpt_correction_T_min 0.9097
_exptl_absorpt_correction_type multi-scan
_exptl_absorpt_process_details sadabs
_exptl_crystal_colour dark-red
_exptl_crystal_density_diffrn 1.414
_exptl_crystal_density_meas ?
_exptl_crystal_density_method 'not measured'
_exptl_crystal_description block
_exptl_crystal_F_000 2232
_exptl_crystal_size_max 0.12
_exptl_crystal_size_mid 0.09
_exptl_crystal_size_min 0.08
_refine_diff_density_max 2.400
_refine_diff_density_min -0.868
_refine_diff_density_rms 0.222
_refine_ls_extinction_method none
_refine_ls_goodness_of_fit_ref 1.149
_refine_ls_hydrogen_treatment constr
_refine_ls_matrix_type full
_refine_ls_number_parameters 590
_refine_ls_number_reflns 11781
_refine_ls_number_restraints 0
_refine_ls_restrained_S_all 1.149
_refine_ls_R_factor_all 0.0967
_refine_ls_R_factor_gt 0.0807
_refine_ls_shift/su_max 0.002
_refine_ls_shift/su_mean 0.000
_refine_ls_structure_factor_coef Fsqd
_refine_ls_weighting_details 'calc w=1/[\s^2^(Fo^2^)+(0.1144P)^2^+26.0601P] where P=(Fo^2^+2Fc^2^)/3'
_refine_ls_weighting_scheme calc
_refine_ls_wR_factor_gt 0.2446
_refine_ls_wR_factor_ref 0.2635
_reflns_number_gt 9823
_reflns_number_total 11781
_reflns_threshold_expression >2sigma(I)
_cod_data_source_file c2dt30549f.txt
_cod_data_source_block compound9
_cod_depositor_comments
;
The following automatic conversions were performed:

'_symmetry_cell_setting' value 'Monoclinic' changed to 'monoclinic'
according to /home/saulius/struct/CIF-dictionaries/cif_core.dic
dictionary named 'cif_core.dic' version 2.4.1 from 2010-06-29.

Automatic conversion script
Id: cif_fix_values 1891 2012-01-12 08:04:46Z andrius 

The following automatic conversions were performed:

'_exptl_crystal_density_meas' value 'not measured' was changed to '?'
- the value is perceived as not measured.

Automatic conversion script
Id: cif_fix_values 3008 2015-01-20 13:52:24Z robertas 
;
_cod_original_sg_symbol_H-M 'P2(1)/c '
_cod_database_code 7019537

loop_
_symmetry_equiv_pos_as_xyz
'x, y, z'
'-x, y+1/2, -z+1/2'
'-x, -y, -z'
'x, -y-1/2, z-1/2'

loop_
_atom_site_label
_atom_site_type_symbol
_atom_site_fract_x
_atom_site_fract_y
_atom_site_fract_z
_atom_site_U_iso_or_equiv
_atom_site_adp_type
_atom_site_occupancy
_atom_site_symmetry_multiplicity
_atom_site_calc_flag
_atom_site_refinement_flags
C1 C 0.7941(5) 0.0610(3) 0.6072(4) 0.0406(14) Uani 1 1 d .
H1 H 0.7568 0.0585 0.5519 0.049 Uiso 1 1 calc R
C2 C 0.8792(6) 0.0288(3) 0.6388(5) 0.0489(16) Uani 1 1 d .
H2 H 0.9075 0.0023 0.6082 0.059 Uiso 1 1 calc R
C3 C 0.9112(5) 0.0441(3) 0.7219(5) 0.0441(15) Uani 1 1 d .
H3 H 0.9654 0.0298 0.7591 0.053 Uiso 1 1 calc R
C4 C 0.8474(4) 0.0858(2) 0.7420(4) 0.0334(12) Uani 1 1 d .
C5 C 0.8447(4) 0.1105(2) 0.8212(4) 0.0330(12) Uani 1 1 d .
C6 C 0.7698(4) 0.1450(2) 0.8399(3) 0.0310(11) Uani 1 1 d .
C7 C 0.7549(5) 0.1666(3) 0.9220(4) 0.0420(14) Uani 1 1 d .
H7 H 0.7970 0.1623 0.9747 0.050 Uiso 1 1 calc R
C8 C 0.6670(5) 0.1945(3) 0.9082(4) 0.0420(14) Uani 1 1 d .
H8 H 0.6376 0.2129 0.9498 0.050 Uiso 1 1 calc R
C9 C 0.6290(5) 0.1905(2) 0.8195(4) 0.0355(12) Uani 1 1 d .
H9 H 0.5693 0.2060 0.7930 0.043 Uiso 1 1 calc R
C10 C 0.9287(4) 0.0989(3) 0.8934(4) 0.0365(12) Uani 1 1 d .
C11 C 1.0236(5) 0.1172(4) 0.8898(5) 0.059(2) Uani 1 1 d .
H11 H 1.0374 0.1355 0.8409 0.070 Uiso 1 1 calc R
C12 C 1.0995(5) 0.1084(4) 0.9597(5) 0.058(2) Uani 1 1 d .
H12 H 1.1629 0.1223 0.9568 0.069 Uiso 1 1 calc R
C13 C 0.9929(5) 0.0623(3) 1.0333(4) 0.0403(14) Uani 1 1 d .
H13 H 0.9813 0.0434 1.0823 0.048 Uiso 1 1 calc R
C14 C 0.9136(5) 0.0696(3) 0.9666(4) 0.0396(13) Uani 1 1 d .
H14 H 0.8508 0.0552 0.9706 0.048 Uiso 1 1 calc R
C15 C 0.7448(5) 0.1736(3) 0.4845(4) 0.0404(13) Uani 1 1 d .
H15 H 0.8077 0.1864 0.5090 0.048 Uiso 1 1 calc R
C16 C 0.7081(6) 0.1725(3) 0.3949(4) 0.0508(17) Uani 1 1 d .
H16 H 0.7419 0.1841 0.3505 0.061 Uiso 1 1 calc R
C17 C 0.6144(6) 0.1514(3) 0.3855(4) 0.0442(15) Uani 1 1 d .
H17 H 0.5720 0.1458 0.3333 0.053 Uiso 1 1 calc R
C18 C 0.5923(4) 0.1392(2) 0.4698(4) 0.0339(12) Uani 1 1 d .
C19 C 0.5087(4) 0.1135(2) 0.4921(4) 0.0327(12) Uani 1 1 d .
C20 C 0.4972(4) 0.0971(2) 0.5753(4) 0.0317(11) Uani 1 1 d .
C21 C 0.4203(5) 0.0659(3) 0.6020(4) 0.0430(14) Uani 1 1 d .
H21 H 0.3621 0.0543 0.5669 0.052 Uiso 1 1 calc R
C22 C 0.4462(6) 0.0557(3) 0.6883(5) 0.0507(17) Uani 1 1 d .
H22 H 0.4096 0.0361 0.7234 0.061 Uiso 1 1 calc R
C23 C 0.5400(5) 0.0811(3) 0.7140(4) 0.0412(14) Uani 1 1 d .
H23 H 0.5755 0.0805 0.7701 0.049 Uiso 1 1 calc R
C24 C 0.4252(5) 0.1008(3) 0.4201(4) 0.0376(13) Uani 1 1 d .
C25 C 0.3653(7) 0.1422(4) 0.3816(6) 0.079(3) Uani 1 1 d .
H25 H 0.3740 0.1771 0.4024 0.095 Uiso 1 1 calc R
C26 C 1.2923(7) 0.1305(4) 1.3117(6) 0.080(3) Uani 1 1 d .
H26 H 1.2521 0.1584 1.2867 0.096 Uiso 1 1 calc R
C27 C 1.3327(6) 0.0429(3) 1.3153(4) 0.0472(16) Uani 1 1 d .
H27 H 1.3224 0.0084 1.2929 0.057 Uiso 1 1 calc R
C28 C 0.4079(5) 0.0505(3) 0.3871(4) 0.0437(15) Uani 1 1 d .
H28 H 0.4455 0.0216 0.4118 0.052 Uiso 1 1 calc R
C29 C 1.4467(5) 0.1159(3) 1.1339(5) 0.0448(15) Uani 1 1 d .
H29 H 1.4538 0.0792 1.1444 0.054 Uiso 1 1 calc R
C30 C 1.5327(5) 0.1475(2) 1.1432(4) 0.0370(12) Uani 1 1 d .
H30 H 1.5956 0.1319 1.1588 0.044 Uiso 1 1 calc R
C31 C 1.5245(4) 0.2017(2) 1.1292(4) 0.0347(12) Uani 1 1 d .
C32 C 1.4285(5) 0.2229(3) 1.1047(8) 0.075(3) Uani 1 1 d .
H32 H 1.4195 0.2594 1.0938 0.090 Uiso 1 1 calc R
C33 C 1.3463(6) 0.1881(4) 1.0967(9) 0.088(4) Uani 1 1 d .
H33 H 1.2825 0.2026 1.0807 0.106 Uiso 1 1 calc R
C34 C 0.6129(4) 0.2607(2) 0.6396(3) 0.0292(11) Uani 1 1 d .
C35 C 0.7098(4) 0.2813(2) 0.6505(4) 0.0320(11) Uani 1 1 d .
H35 H 0.7176 0.3184 0.6502 0.038 Uiso 1 1 calc R
C36 C 0.7964(4) 0.2493(2) 0.6621(3) 0.0289(10) Uani 1 1 d .
C37 C 0.8987(4) 0.2744(3) 0.6712(4) 0.0354(12) Uani 1 1 d .
C38 C 0.9168(5) 0.3264(3) 0.6949(5) 0.0477(16) Uani 1 1 d .
H38 H 0.8647 0.3487 0.7056 0.057 Uiso 1 1 calc R
C39 C 1.0148(6) 0.3456(3) 0.7028(6) 0.058(2) Uani 1 1 d .
H39 H 1.0261 0.3808 0.7214 0.070 Uiso 1 1 calc R
C40 C 1.0729(6) 0.2679(5) 0.6617(8) 0.089(4) Uani 1 1 d .
H40 H 1.1261 0.2473 0.6487 0.107 Uiso 1 1 calc R
C41 C 0.9799(5) 0.2443(4) 0.6544(6) 0.063(2) Uani 1 1 d .
H41 H 0.9715 0.2085 0.6383 0.076 Uiso 1 1 calc R
C43 C 1.4415(7) -0.0607(4) 1.0395(7) 0.066(2) Uani 1 1 d .
H43A H 1.5085 -0.0477 1.0578 0.100 Uiso 1 1 calc R
H43B H 1.4262 -0.0593 0.9774 0.100 Uiso 1 1 calc R
H43C H 1.4366 -0.0971 1.0586 0.100 Uiso 1 1 calc R
C44 C 1.3718(6) -0.0280(3) 1.0766(5) 0.0444(15) Uani 1 1 d .
N1 N 0.7755(4) 0.09517(19) 0.6686(3) 0.0307(9) Uani 1 1 d .
N2 N 0.6902(3) 0.16143(19) 0.7782(3) 0.0301(9) Uani 1 1 d .
N3 N 1.0862(4) 0.0812(2) 1.0308(3) 0.0397(12) Uani 1 1 d .
N4 N 0.6754(4) 0.15342(19) 0.5296(3) 0.0315(10) Uani 1 1 d .
N5 N 0.5708(4) 0.10600(19) 0.6473(3) 0.0320(10) Uani 1 1 d .
N6 N 1.2761(5) 0.0815(3) 1.2781(4) 0.0497(14) Uani 1 1 d .
N7 N 1.0917(5) 0.3182(3) 0.6861(5) 0.067(2) Uani 1 1 d .
N8 N 1.3539(5) 0.1357(3) 1.1106(5) 0.0584(17) Uani 1 1 d .
N9 N 1.3163(5) -0.0019(3) 1.1059(4) 0.0535(15) Uani 1 1 d .
O1 O 0.5890(3) 0.21145(15) 0.6378(2) 0.0298(8) Uani 1 1 d .
O2 O 0.7979(3) 0.19846(16) 0.6635(2) 0.0310(8) Uani 1 1 d .
Co1 Co 0.68280(5) 0.15357(3) 0.65402(5) 0.02644(19) Uani 1 1 d .
Ag1 Ag 1.20936(4) 0.07636(2) 1.13840(3) 0.04747(19) Uani 1 1 d .
C42 C 0.2037(7) 0.9728(4) 0.7257(8) 0.074(3) Uani 1 1 d .
O3 O 0.2474(5) 0.9194(2) 0.8677(6) 0.080(2) Uani 1 1 d .
O4 O 0.1680(7) 1.0051(3) 0.8694(6) 0.109(3) Uani 1 1 d .
O5 O 0.3406(6) 0.9990(3) 0.8490(5) 0.089(2) Uani 1 1 d .
F1 F 0.1140(6) 0.9494(3) 0.7050(6) 0.129(3) Uani 1 1 d .
F2 F 0.1955(6) 1.0204(3) 0.6897(4) 0.102(2) Uani 1 1 d .
F3 F 0.2672(8) 0.9463(5) 0.6832(6) 0.154(4) Uani 1 1 d .
S1 S 0.24490(16) 0.97428(7) 0.83999(15) 0.0562(5) Uani 1 1 d .
C45 C -0.0010(8) 0.1691(7) 0.4331(8) 0.165(4) Uani 1 1 d G
H45 H -0.0651 0.1713 0.4011 0.198 Uiso 1 1 calc R
C46 C 0.0716(12) 0.2067(6) 0.4204(8) 0.165(4) Uani 1 1 d G
H46 H 0.0561 0.2341 0.3800 0.198 Uiso 1 1 calc R
C47 C 0.1675(10) 0.2034(6) 0.4681(10) 0.165(4) Uani 1 1 d G
H47 H 0.2161 0.2285 0.4597 0.198 Uiso 1 1 calc R
C48 C 0.1907(8) 0.1625(7) 0.5286(8) 0.165(4) Uani 1 1 d G
H48 H 0.2548 0.1603 0.5605 0.198 Uiso 1 1 calc R
C49 C 0.1181(12) 0.1249(6) 0.5412(8) 0.165(4) Uani 1 1 d G
H49 H 0.1336 0.0976 0.5817 0.198 Uiso 1 1 calc R
C50 C 0.0222(10) 0.1282(6) 0.4935(10) 0.165(4) Uani 1 1 d G
H50 H -0.0264 0.1031 0.5020 0.198 Uiso 1 1 calc R

loop_
_atom_site_aniso_label
_atom_site_aniso_U_11
_atom_site_aniso_U_22
_atom_site_aniso_U_33
_atom_site_aniso_U_23
_atom_site_aniso_U_13
_atom_site_aniso_U_12
C1 0.050(4) 0.038(3) 0.034(3) 0.000(2) 0.004(3) 0.009(3)
C2 0.056(4) 0.039(3) 0.052(4) -0.003(3) 0.011(3) 0.019(3)
C3 0.036(3) 0.045(4) 0.050(4) 0.008(3) 0.003(3) 0.014(3)
C4 0.027(3) 0.035(3) 0.037(3) 0.006(2) -0.001(2) 0.005(2)
C5 0.025(2) 0.039(3) 0.032(3) 0.006(2) -0.005(2) -0.002(2)
C6 0.027(2) 0.036(3) 0.027(2) 0.003(2) -0.008(2) -0.001(2)
C7 0.045(3) 0.042(3) 0.036(3) -0.004(3) -0.002(3) 0.001(3)
C8 0.050(4) 0.043(3) 0.033(3) -0.004(2) 0.005(3) 0.009(3)
C9 0.035(3) 0.039(3) 0.032(3) 0.001(2) 0.001(2) 0.008(2)
C10 0.025(3) 0.042(3) 0.037(3) 0.001(2) -0.009(2) 0.001(2)
C11 0.033(3) 0.087(6) 0.053(4) 0.023(4) -0.004(3) -0.009(4)
C12 0.027(3) 0.088(6) 0.053(4) 0.022(4) -0.012(3) -0.015(3)
C13 0.032(3) 0.046(3) 0.039(3) 0.006(3) -0.009(2) -0.003(3)
C14 0.029(3) 0.046(3) 0.040(3) 0.005(3) -0.007(2) -0.006(2)
C15 0.043(3) 0.043(3) 0.035(3) 0.002(2) 0.005(2) -0.002(3)
C16 0.067(5) 0.052(4) 0.034(3) 0.004(3) 0.011(3) -0.002(3)
C17 0.054(4) 0.046(4) 0.030(3) -0.001(3) -0.002(3) 0.005(3)
C18 0.038(3) 0.034(3) 0.026(2) -0.001(2) -0.007(2) 0.009(2)
C19 0.030(3) 0.027(3) 0.036(3) -0.004(2) -0.010(2) 0.006(2)
C20 0.027(3) 0.030(3) 0.035(3) 0.001(2) -0.006(2) 0.002(2)
C21 0.029(3) 0.051(4) 0.045(3) 0.008(3) -0.008(2) -0.002(3)
C22 0.044(4) 0.053(4) 0.053(4) 0.011(3) 0.002(3) -0.013(3)
C23 0.039(3) 0.043(3) 0.039(3) 0.008(3) -0.001(3) -0.013(3)
C24 0.033(3) 0.039(3) 0.037(3) -0.007(2) -0.007(2) 0.003(2)
C25 0.079(6) 0.060(5) 0.080(6) -0.034(5) -0.043(5) 0.037(5)
C26 0.077(6) 0.080(6) 0.067(5) -0.031(5) -0.038(5) 0.047(5)
C27 0.055(4) 0.045(4) 0.035(3) -0.003(3) -0.013(3) -0.009(3)
C28 0.055(4) 0.036(3) 0.033(3) 0.000(2) -0.015(3) 0.000(3)
C29 0.037(3) 0.037(3) 0.062(4) -0.002(3) 0.013(3) -0.005(3)
C30 0.029(3) 0.034(3) 0.048(3) -0.001(2) 0.008(2) 0.000(2)
C31 0.028(3) 0.036(3) 0.039(3) -0.006(2) 0.002(2) -0.004(2)
C32 0.030(3) 0.034(4) 0.153(10) -0.003(5) -0.013(4) -0.006(3)
C33 0.026(3) 0.051(5) 0.178(12) -0.002(6) -0.016(5) -0.006(3)
C34 0.026(2) 0.032(3) 0.028(2) 0.001(2) 0.0007(19) 0.004(2)
C35 0.028(3) 0.029(3) 0.038(3) -0.002(2) 0.001(2) 0.000(2)
C36 0.025(2) 0.032(3) 0.028(2) 0.000(2) -0.0009(19) 0.000(2)
C37 0.026(3) 0.043(3) 0.035(3) 0.002(2) 0.000(2) -0.002(2)
C38 0.036(3) 0.041(4) 0.064(4) 0.006(3) 0.001(3) -0.006(3)
C39 0.055(5) 0.049(4) 0.067(5) 0.008(4) -0.002(4) -0.024(4)
C40 0.033(4) 0.113(9) 0.126(9) -0.052(7) 0.025(5) -0.014(5)
C41 0.029(3) 0.072(5) 0.089(6) -0.031(5) 0.009(3) -0.007(3)
C43 0.061(5) 0.066(5) 0.075(6) -0.009(4) 0.020(4) -0.006(4)
C44 0.050(4) 0.037(3) 0.045(3) -0.002(3) 0.002(3) -0.007(3)
N1 0.030(2) 0.028(2) 0.032(2) 0.0015(18) -0.0019(18) 0.0042(18)
N2 0.024(2) 0.035(2) 0.030(2) 0.0006(18) -0.0029(17) 0.0040(18)
N3 0.027(2) 0.051(3) 0.036(3) 0.001(2) -0.012(2) -0.005(2)
N4 0.034(2) 0.029(2) 0.031(2) 0.0017(18) 0.0005(19) 0.0013(18)
N5 0.029(2) 0.032(2) 0.032(2) 0.0031(18) -0.0047(18) 0.0001(18)
N6 0.039(3) 0.065(4) 0.041(3) -0.013(3) -0.006(2) 0.007(3)
N7 0.032(3) 0.087(6) 0.079(5) -0.004(4) 0.003(3) -0.021(3)
N8 0.035(3) 0.040(3) 0.098(5) -0.012(3) 0.003(3) -0.012(2)
N9 0.056(4) 0.049(3) 0.052(3) -0.003(3) -0.002(3) -0.005(3)
O1 0.0239(17) 0.0297(19) 0.0330(19) 0.0013(15) -0.0043(14) 0.0008(14)
O2 0.0245(18) 0.033(2) 0.0333(19) 0.0007(15) -0.0030(14) 0.0034(15)
Co1 0.0236(3) 0.0269(4) 0.0266(4) 0.0012(3) -0.0033(3) 0.0014(3)
Ag1 0.0304(3) 0.0621(4) 0.0434(3) -0.0034(2) -0.0148(2) -0.0021(2)
C42 0.060(5) 0.052(5) 0.108(8) -0.017(5) 0.003(5) -0.006(4)
O3 0.063(4) 0.043(3) 0.127(6) 0.008(3) -0.008(4) 0.002(3)
O4 0.141(8) 0.085(5) 0.120(7) 0.028(5) 0.081(6) 0.043(5)
O5 0.090(5) 0.106(6) 0.072(4) -0.001(4) 0.015(4) -0.055(5)
F1 0.090(5) 0.101(5) 0.174(8) 0.029(5) -0.052(5) -0.043(4)
F2 0.127(6) 0.090(5) 0.086(4) 0.021(3) 0.004(4) -0.031(4)
F3 0.155(8) 0.185(9) 0.115(6) -0.076(6) 0.001(6) 0.056(7)
S1 0.0544(11) 0.0353(9) 0.0832(14) -0.0011(8) 0.0241(10) -0.0071(7)
C45 0.132(6) 0.226(12) 0.142(7) -0.032(6) 0.031(6) 0.028(7)
C46 0.132(6) 0.226(12) 0.142(7) -0.032(6) 0.031(6) 0.028(7)
C47 0.132(6) 0.226(12) 0.142(7) -0.032(6) 0.031(6) 0.028(7)
C48 0.132(6) 0.226(12) 0.142(7) -0.032(6) 0.031(6) 0.028(7)
C49 0.132(6) 0.226(12) 0.142(7) -0.032(6) 0.031(6) 0.028(7)
C50 0.132(6) 0.226(12) 0.142(7) -0.032(6) 0.031(6) 0.028(7)

loop_
_atom_type_symbol
_atom_type_description
_atom_type_scat_dispersion_real
_atom_type_scat_dispersion_imag
_atom_type_scat_source
C C 0.0033 0.0016 'International Tables Vol C Tables 4.2.6.8 and 6.1.1.4'
H H 0.0000 0.0000 'International Tables Vol C Tables 4.2.6.8 and 6.1.1.4'
N N 0.0061 0.0033 'International Tables Vol C Tables 4.2.6.8 and 6.1.1.4'
O O 0.0106 0.0060 'International Tables Vol C Tables 4.2.6.8 and 6.1.1.4'
F F 0.0171 0.0103 'International Tables Vol C Tables 4.2.6.8 and 6.1.1.4'
S S 0.1246 0.1234 'International Tables Vol C Tables 4.2.6.8 and 6.1.1.4'
Co Co 0.3494 0.9721 'International Tables Vol C Tables 4.2.6.8 and 6.1.1.4'
Ag Ag -0.8971 1.1015 'International Tables Vol C Tables 4.2.6.8 and 6.1.1.4'

loop_
_geom_angle_atom_site_label_1
_geom_angle_atom_site_label_2
_geom_angle_atom_site_label_3
_geom_angle
_geom_angle_site_symmetry_1
_geom_angle_site_symmetry_3
N1 C1 C2 110.0(6) . .
N1 C1 H1 125.0 . .
C2 C1 H1 125.0 . .
C3 C2 C1 107.0(6) . .
C3 C2 H2 126.5 . .
C1 C2 H2 126.5 . .
C2 C3 C4 107.6(6) . .
C2 C3 H3 126.2 . .
C4 C3 H3 126.2 . .
C5 C4 N1 123.0(5) . .
C5 C4 C3 128.6(5) . .
N1 C4 C3 108.0(5) . .
C4 C5 C6 125.6(5) . .
C4 C5 C10 117.7(5) . .
C6 C5 C10 116.7(5) . .
N2 C6 C5 123.0(5) . .
N2 C6 C7 108.0(5) . .
C5 C6 C7 128.8(5) . .
C8 C7 C6 106.8(5) . .
C8 C7 H7 126.6 . .
C6 C7 H7 126.6 . .
C7 C8 C9 107.2(6) . .
C7 C8 H8 126.4 . .
C9 C8 H8 126.4 . .
N2 C9 C8 110.9(5) . .
N2 C9 H9 124.6 . .
C8 C9 H9 124.6 . .
C11 C10 C14 117.6(6) . .
C11 C10 C5 120.5(6) . .
C14 C10 C5 121.9(5) . .
C10 C11 C12 119.6(7) . .
C10 C11 H11 120.2 . .
C12 C11 H11 120.2 . .
N3 C12 C11 123.6(6) . .
N3 C12 H12 118.2 . .
C11 C12 H12 118.2 . .
N3 C13 C14 123.2(6) . .
N3 C13 H13 118.4 . .
C14 C13 H13 118.4 . .
C13 C14 C10 119.4(6) . .
C13 C14 H14 120.3 . .
C10 C14 H14 120.3 . .
N4 C15 C16 110.1(6) . .
N4 C15 H15 125.0 . .
C16 C15 H15 125.0 . .
C17 C16 C15 107.1(6) . .
C17 C16 H16 126.4 . .
C15 C16 H16 126.4 . .
C16 C17 C18 107.8(6) . .
C16 C17 H17 126.1 . .
C18 C17 H17 126.1 . .
C19 C18 N4 123.6(5) . .
C19 C18 C17 128.5(5) . .
N4 C18 C17 107.7(6) . .
C18 C19 C20 125.5(5) . .
C18 C19 C24 117.2(5) . .
C20 C19 C24 117.3(5) . .
C19 C20 N5 122.4(5) . .
C19 C20 C21 129.0(5) . .
N5 C20 C21 108.3(5) . .
C22 C21 C20 107.8(6) . .
C22 C21 H21 126.1 . .
C20 C21 H21 126.1 . .
C21 C22 C23 106.1(6) . .
C21 C22 H22 126.9 . .
C23 C22 H22 126.9 . .
N5 C23 C22 111.1(6) . .
N5 C23 H23 124.5 . .
C22 C23 H23 124.5 . .
C28 C24 C25 117.8(6) . .
C28 C24 C19 122.8(6) . .
C25 C24 C19 119.3(6) . .
C26 C25 C24 118.7(8) 1_454 .
C26 C25 H25 120.7 1_454 .
C24 C25 H25 120.7 . .
N6 C26 C25 123.9(8) . 1_656
N6 C26 H26 118.1 . .
C25 C26 H26 118.1 1_656 .
N6 C27 C28 123.7(7) . 1_656
N6 C27 H27 118.1 . .
C28 C27 H27 118.1 1_656 .
C24 C28 C27 119.1(6) . 1_454
C24 C28 H28 120.4 . .
C27 C28 H28 120.4 1_454 .
N8 C29 C30 123.1(6) . .
N8 C29 H29 118.5 . .
C30 C29 H29 118.5 . .
C31 C30 C29 119.9(6) . .
C31 C30 H30 120.1 . .
C29 C30 H30 120.1 . .
C30 C31 C32 117.7(6) . .
C30 C31 C34 123.7(5) . 4_666
C32 C31 C34 118.7(6) . 4_666
C31 C32 C33 118.7(7) . .
C31 C32 H32 120.7 . .
C33 C32 H32 120.7 . .
N8 C33 C32 123.8(7) . .
N8 C33 H33 118.1 . .
C32 C33 H33 118.1 . .
O1 C34 C35 126.3(5) . .
O1 C34 C31 114.0(5) . 4_465
C35 C34 C31 119.7(5) . 4_465
C34 C35 C36 123.5(5) . .
C34 C35 H35 118.2 . .
C36 C35 H35 118.2 . .
O2 C36 C35 125.6(5) . .
O2 C36 C37 113.7(5) . .
C35 C36 C37 120.6(5) . .
C38 C37 C41 117.0(6) . .
C38 C37 C36 123.2(6) . .
C41 C37 C36 119.8(6) . .
C37 C38 C39 118.7(7) . .
C37 C38 H38 120.7 . .
C39 C38 H38 120.7 . .
N7 C39 C38 125.2(8) . .
N7 C39 H39 117.4 . .
C38 C39 H39 117.4 . .
N7 C40 C41 124.2(9) . .
N7 C40 H40 117.9 . .
C41 C40 H40 117.9 . .
C40 C41 C37 119.3(8) . .
C40 C41 H41 120.3 . .
C37 C41 H41 120.3 . .
C44 C43 H43A 109.5 . .
C44 C43 H43B 109.5 . .
H43A C43 H43B 109.5 . .
C44 C43 H43C 109.5 . .
H43A C43 H43C 109.5 . .
H43B C43 H43C 109.5 . .
N9 C44 C43 179.8(9) . .
C1 N1 C4 107.3(5) . .
C1 N1 Co1 126.4(4) . .
C4 N1 Co1 125.6(4) . .
C9 N2 C6 107.1(5) . .
C9 N2 Co1 126.7(4) . .
C6 N2 Co1 125.4(4) . .
C12 N3 C13 116.5(5) . .
C12 N3 Ag1 119.0(4) . .
C13 N3 Ag1 124.2(4) . .
C15 N4 C18 107.3(5) . .
C15 N4 Co1 126.2(4) . .
C18 N4 Co1 126.0(4) . .
C23 N5 C20 106.6(5) . .
C23 N5 Co1 125.8(4) . .
C20 N5 Co1 126.9(4) . .
C27 N6 C26 116.8(6) . .
C27 N6 Ag1 120.8(5) . .
C26 N6 Ag1 117.0(6) . .
C39 N7 C40 115.6(7) . .
C33 N8 C29 117.0(6) . .
C33 N8 Ag1 124.1(5) . .
C29 N8 Ag1 116.5(5) . .
C44 N9 Ag1 162.5(6) . .
C34 O1 Co1 124.6(3) . .
C36 O2 Co1 125.2(3) . .
O2 Co1 O1 94.62(17) . .
O2 Co1 N1 85.90(19) . .
O1 Co1 N1 179.11(19) . .
O2 Co1 N5 177.41(18) . .
O1 Co1 N5 87.75(19) . .
N1 Co1 N5 91.7(2) . .
O2 Co1 N4 89.74(19) . .
O1 Co1 N4 86.41(18) . .
N1 Co1 N4 92.9(2) . .
N5 Co1 N4 91.4(2) . .
O2 Co1 N2 86.90(18) . .
O1 Co1 N2 89.26(18) . .
N1 Co1 N2 91.5(2) . .
N5 Co1 N2 92.1(2) . .
N4 Co1 N2 174.3(2) . .
N3 Ag1 N6 153.7(2) . .
N3 Ag1 N9 106.2(2) . .
N6 Ag1 N9 94.8(2) . .
N3 Ag1 N8 110.6(2) . .
N6 Ag1 N8 85.8(3) . .
N9 Ag1 N8 86.5(2) . .
F2 C42 F3 104.7(11) . .
F2 C42 F1 106.1(9) . .
F3 C42 F1 106.8(9) . .
F2 C42 S1 113.7(7) . .
F3 C42 S1 112.4(8) . .
F1 C42 S1 112.5(9) . .
O5 S1 O4 115.5(6) . .
O5 S1 O3 114.0(5) . .
O4 S1 O3 113.8(5) . .
O5 S1 C42 104.3(5) . .
O4 S1 C42 101.7(5) . .
O3 S1 C42 105.7(5) . .
C46 C45 C50 120.0 . .
C46 C45 H45 120.0 . .
C50 C45 H45 120.0 . .
C47 C46 C45 120.0 . .
C47 C46 H46 120.0 . .
C45 C46 H46 120.0 . .
C46 C47 C48 120.0 . .
C46 C47 H47 120.0 . .
C48 C47 H47 120.0 . .
C49 C48 C47 120.0 . .
C49 C48 H48 120.0 . .
C47 C48 H48 120.0 . .
C48 C49 C50 120.0 . .
C48 C49 H49 120.0 . .
C50 C49 H49 120.0 . .
C49 C50 C45 120.0 . .
C49 C50 H50 120.0 . .
C45 C50 H50 120.0 . .

loop_
_geom_bond_atom_site_label_1
_geom_bond_atom_site_label_2
_geom_bond_distance
_geom_bond_site_symmetry_2
C1 N1 1.333(8) .
C1 C2 1.424(9) .
C1 H1 0.9300 .
C2 C3 1.356(10) .
C2 H2 0.9300 .
C3 C4 1.414(9) .
C3 H3 0.9300 .
C4 C5 1.384(9) .
C4 N1 1.400(7) .
C5 C6 1.390(8) .
C5 C10 1.497(7) .
C6 N2 1.389(6) .
C6 C7 1.430(9) .
C7 C8 1.362(9) .
C7 H7 0.9300 .
C8 C9 1.402(8) .
C8 H8 0.9300 .
C9 N2 1.334(7) .
C9 H9 0.9300 .
C10 C11 1.367(9) .
C10 C14 1.394(9) .
C11 C12 1.393(9) .
C11 H11 0.9300 .
C12 N3 1.334(9) .
C12 H12 0.9300 .
C13 N3 1.348(8) .
C13 C14 1.384(8) .
C13 H13 0.9300 .
C14 H14 0.9300 .
C15 N4 1.351(8) .
C15 C16 1.407(9) .
C15 H15 0.9300 .
C16 C17 1.355(11) .
C16 H16 0.9300 .
C17 C18 1.423(9) .
C17 H17 0.9300 .
C18 C19 1.385(9) .
C18 N4 1.388(7) .
C19 C20 1.392(8) .
C19 C24 1.496(7) .
C20 N5 1.396(7) .
C20 C21 1.408(9) .
C21 C22 1.361(10) .
C21 H21 0.9300 .
C22 C23 1.415(9) .
C22 H22 0.9300 .
C23 N5 1.329(8) .
C23 H23 0.9300 .
C24 C28 1.362(9) .
C24 C25 1.388(10) .
C25 C26 1.382(11) 1_454
C25 H25 0.9300 .
C26 N6 1.332(11) .
C26 C25 1.382(11) 1_656
C26 H26 0.9300 .
C27 N6 1.307(9) .
C27 C28 1.402(8) 1_656
C27 H27 0.9300 .
C28 C27 1.402(8) 1_454
C28 H28 0.9300 .
C29 N8 1.340(9) .
C29 C30 1.391(9) .
C29 H29 0.9300 .
C30 C31 1.371(9) .
C30 H30 0.9300 .
C31 C32 1.394(9) .
C31 C34 1.504(7) 4_666
C32 C33 1.397(10) .
C32 H32 0.9300 .
C33 N8 1.326(11) .
C33 H33 0.9300 .
C34 O1 1.268(7) .
C34 C35 1.388(8) .
C34 C31 1.504(7) 4_465
C35 C36 1.401(8) .
C35 H35 0.9300 .
C36 O2 1.268(7) .
C36 C37 1.500(8) .
C37 C38 1.360(10) .
C37 C41 1.384(10) .
C38 C39 1.391(10) .
C38 H38 0.9300 .
C39 N7 1.300(12) .
C39 H39 0.9300 .
C40 N7 1.322(13) .
C40 C41 1.373(11) .
C40 H40 0.9300 .
C41 H41 0.9300 .
C43 C44 1.430(11) .
C43 H43A 0.9600 .
C43 H43B 0.9600 .
C43 H43C 0.9600 .
C44 N9 1.139(10) .
N1 Co1 1.909(5) .
N2 Co1 1.932(5) .
N3 Ag1 2.174(5) .
N4 Co1 1.926(5) .
N5 Co1 1.909(5) .
N6 Ag1 2.227(6) .
N8 Ag1 2.535(6) .
N9 Ag1 2.521(7) .
O1 Co1 1.908(4) .
O2 Co1 1.899(4) .
C42 F2 1.311(12) .
C42 F3 1.335(13) .
C42 F1 1.336(11) .
C42 S1 1.783(12) .
O3 S1 1.434(6) .
O4 S1 1.419(7) .
O5 S1 1.416(7) .
C45 C46 1.3900 .
C45 C50 1.3900 .
C45 H45 0.9300 .
C46 C47 1.3900 .
C46 H46 0.9300 .
C47 C48 1.3900 .
C47 H47 0.9300 .
C48 C49 1.3900 .
C48 H48 0.9300 .
C49 C50 1.3900 .
C49 H49 0.9300 .
C50 H50 0.9300 .
